data_7104689
loop_
_publ_author_name
'Yunfeng Chen'
'Cheng Zhong'
'Xiaohua Sun'
'Novruz G. Akhmedov'
'Jeffrey L. Petersen'
'Xiaodong Shi'

_publ_section_title
;
 One-pot cascade Michael--Michael--Aldol condensation for
 diastereoselective synthesis of nitro-substituted cyclohexanes
;
_journal_name_full 'Chem. Commun.'
_journal_page_first 5150
_journal_page_last 5152
_journal_paper_doi 10.1039/b909766j
_journal_volume 34
_journal_year 2009
_chemical_formula_sum 'C16 H19 N O4'
_chemical_formula_weight 289.32
_chemical_name_systematic
;
?
;
_space_group_IT_number 14
_symmetry_cell_setting monoclinic
_symmetry_space_group_name_Hall '-P 2yn'
_symmetry_space_group_name_H-M 'P 1 21/n 1'
_atom_sites_solution_hydrogens geom
_atom_sites_solution_primary direct
_atom_sites_solution_secondary difmap
_audit_creation_method SHELXL-97
_cell_angle_alpha 90.00
_cell_angle_beta 98.3340(10)
_cell_angle_gamma 90.00
_cell_formula_units_Z 4
_cell_length_a 14.4068(11)
_cell_length_b 6.3085(5)
_cell_length_c 16.3698(13)
_cell_measurement_reflns_used 5018
_cell_measurement_temperature 293(2)
_cell_measurement_theta_max 27.53
_cell_measurement_theta_min 2.51
_cell_volume 1472.1(2)
_computing_structure_refinement 'SHELXL-97 (Sheldrick, 1997)'
_computing_structure_solution 'SHELXS-97 (Sheldrick, 1990)'
_diffrn_ambient_temperature 293(2)
_diffrn_measured_fraction_theta_full 0.986
_diffrn_measured_fraction_theta_max 0.986
_diffrn_radiation_monochromator graphite
_diffrn_radiation_source 'fine-focus sealed tube'
_diffrn_radiation_type MoK\a
_diffrn_radiation_wavelength 0.71073
_diffrn_reflns_av_R_equivalents 0.0368
_diffrn_reflns_av_sigmaI/netI 0.0508
_diffrn_reflns_limit_h_max 18
_diffrn_reflns_limit_h_min -18
_diffrn_reflns_limit_k_max 7
_diffrn_reflns_limit_k_min -8
_diffrn_reflns_limit_l_max 21
_diffrn_reflns_limit_l_min -20
_diffrn_reflns_number 9842
_diffrn_reflns_theta_full 27.54
_diffrn_reflns_theta_max 27.54
_diffrn_reflns_theta_min 2.51
_diffrn_standards_decay_% 0
_exptl_absorpt_coefficient_mu 0.094
_exptl_absorpt_correction_type semi-empirical
_exptl_absorpt_process_details SADABS
_exptl_crystal_colour colorless
_exptl_crystal_density_diffrn 1.305
_exptl_crystal_density_method 'not measured'
_exptl_crystal_description block
_exptl_crystal_F_000 616
_exptl_crystal_size_max 0.40
_exptl_crystal_size_mid 0.38
_exptl_crystal_size_min 0.12
_refine_diff_density_max 0.305
_refine_diff_density_min -0.182
_refine_diff_density_rms 0.046
_refine_ls_extinction_method none
_refine_ls_goodness_of_fit_ref 1.024
_refine_ls_hydrogen_treatment riding
_refine_ls_matrix_type full
_refine_ls_number_parameters 192
_refine_ls_number_reflns 3351
_refine_ls_number_restraints 0
_refine_ls_restrained_S_all 1.024
_refine_ls_R_factor_all 0.0737
_refine_ls_R_factor_gt 0.0531
_refine_ls_shift/su_max 0.000
_refine_ls_shift/su_mean 0.000
_refine_ls_structure_factor_coef Fsqd
_refine_ls_weighting_details 'calc w=1/[\s^2^(Fo^2^)+(0.0792P)^2^+0.3489P] where P=(Fo^2^+2Fc^2^)/3'
_refine_ls_weighting_scheme calc
_refine_ls_wR_factor_gt 0.1454
_refine_ls_wR_factor_ref 0.1648
_reflns_number_gt 2425
_reflns_number_total 3351
_reflns_threshold_expression >2sigma(I)
_cod_data_source_file b909766j.txt
_cod_data_source_block ms53ccd
_cod_original_sg_symbol_H-M P21/n
_cod_database_code 7104689

loop_
_symmetry_equiv_pos_as_xyz
'x, y, z'
'-x+1/2, y+1/2, -z+1/2'
'-x, -y, -z'
'x-1/2, -y-1/2, z-1/2'

loop_
_atom_site_label
_atom_site_type_symbol
_atom_site_fract_x
_atom_site_fract_y
_atom_site_fract_z
_atom_site_U_iso_or_equiv
_atom_site_adp_type
_atom_site_occupancy
_atom_site_symmetry_multiplicity
_atom_site_calc_flag
_atom_site_refinement_flags
_atom_site_disorder_assembly
_atom_site_disorder_group
O1 O 0.89119(12) -0.0994(2) 0.44160(11) 0.0748(5) Uani 1 1 d . . .
O2 O 0.91668(10) 0.1783(2) 0.37402(10) 0.0707(5) Uani 1 1 d . . .
O3 O 0.78703(9) 0.4614(2) 0.63701(8) 0.0585(4) Uani 1 1 d . . .
H3O H 0.7895 0.4717 0.6872 0.088 Uiso 1 1 calc R . .
O4 O 0.72677(13) -0.0045(3) 0.68805(10) 0.0883(6) Uani 1 1 d . . .
N1 N 0.87266(10) 0.0811(2) 0.41939(9) 0.0464(4) Uani 1 1 d . . .
C1 C 0.78648(11) 0.1907(2) 0.44764(9) 0.0370(3) Uani 1 1 d . . .
C2 C 0.76343(12) 0.0815(3) 0.52592(9) 0.0413(4) Uani 1 1 d . . .
H2A H 0.7544 -0.0686 0.5147 0.050 Uiso 1 1 calc R . .
H2B H 0.7047 0.1380 0.5389 0.050 Uiso 1 1 calc R . .
C3 C 0.83865(12) 0.1081(3) 0.60167(10) 0.0430(4) Uani 1 1 d . . .
H3 H 0.8947 0.0302 0.5914 0.052 Uiso 1 1 calc R . .
C4 C 0.86673(11) 0.3445(3) 0.61852(10) 0.0428(4) Uani 1 1 d . . .
C5 C 0.89238(12) 0.4395(3) 0.53971(10) 0.0431(4) Uani 1 1 d . . .
H5A H 0.9478 0.3683 0.5260 0.052 Uiso 1 1 calc R . .
H5B H 0.9080 0.5879 0.5492 0.052 Uiso 1 1 calc R . .
C6 C 0.81418(12) 0.4220(2) 0.46659(10) 0.0423(4) Uani 1 1 d . . .
H6A H 0.8348 0.4856 0.4183 0.051 Uiso 1 1 calc R . .
H6B H 0.7598 0.5001 0.4787 0.051 Uiso 1 1 calc R . .
C7 C 0.70555(12) 0.1651(3) 0.37630(10) 0.0419(4) Uani 1 1 d . . .
C8 C 0.70867(16) 0.0358(4) 0.31309(13) 0.0660(6) Uani 1 1 d . . .
H8A H 0.6568 0.0228 0.2723 0.079 Uiso 1 1 calc R . .
H8B H 0.7627 -0.0422 0.3094 0.079 Uiso 1 1 calc R . .
C9 C 0.61814(12) 0.2899(3) 0.38166(10) 0.0448(4) Uani 1 1 d . . .
C10 C 0.60751(15) 0.4936(3) 0.34967(13) 0.0599(5) Uani 1 1 d . . .
H10 H 0.6565 0.5562 0.3272 0.072 Uiso 1 1 calc R . .
C11 C 0.52464(18) 0.6047(4) 0.35089(16) 0.0770(7) Uani 1 1 d . . .
H11 H 0.5186 0.7412 0.3293 0.092 Uiso 1 1 calc R . .
C12 C 0.45211(17) 0.5156(5) 0.38335(15) 0.0831(8) Uani 1 1 d . . .
H12 H 0.3967 0.5908 0.3840 0.100 Uiso 1 1 calc R . .
C13 C 0.46107(15) 0.3142(5) 0.41509(14) 0.0785(7) Uani 1 1 d . . .
H13 H 0.4115 0.2529 0.4371 0.094 Uiso 1 1 calc R . .
C14 C 0.54358(13) 0.2012(4) 0.41455(12) 0.0596(5) Uani 1 1 d . . .
H14 H 0.5490 0.0650 0.4364 0.071 Uiso 1 1 calc R . .
C15 C 0.80511(16) 0.0135(4) 0.67691(12) 0.0632(6) Uani 1 1 d . . .
H15 H 0.8510 -0.0352 0.7185 0.076 Uiso 1 1 calc R . .
C16 C 0.94914(14) 0.3655(4) 0.68837(12) 0.0594(5) Uani 1 1 d . . .
H16A H 0.9667 0.5119 0.6952 0.089 Uiso 1 1 calc R . .
H16B H 1.0015 0.2851 0.6750 0.089 Uiso 1 1 calc R . .
H16C H 0.9310 0.3126 0.7387 0.089 Uiso 1 1 calc R . .

loop_
_atom_site_aniso_label
_atom_site_aniso_U_11
_atom_site_aniso_U_22
_atom_site_aniso_U_33
_atom_site_aniso_U_23
_atom_site_aniso_U_13
_atom_site_aniso_U_12
O1 0.0910(12) 0.0567(8) 0.0827(11) 0.0069(7) 0.0323(9) 0.0282(8)
O2 0.0683(9) 0.0781(9) 0.0758(10) -0.0042(8) 0.0448(8) -0.0081(7)
O3 0.0491(8) 0.0781(9) 0.0506(7) -0.0127(7) 0.0150(6) 0.0134(6)
O4 0.0806(12) 0.1322(16) 0.0572(9) 0.0211(10) 0.0267(8) -0.0234(11)
N1 0.0471(8) 0.0512(8) 0.0433(8) -0.0038(6) 0.0153(6) 0.0017(6)
C1 0.0398(8) 0.0385(7) 0.0350(7) 0.0014(6) 0.0130(6) 0.0009(6)
C2 0.0435(9) 0.0466(8) 0.0355(8) 0.0042(6) 0.0110(6) -0.0051(7)
C3 0.0391(8) 0.0532(9) 0.0375(8) 0.0071(7) 0.0082(6) 0.0007(7)
C4 0.0350(8) 0.0561(9) 0.0386(8) -0.0036(7) 0.0102(6) 0.0014(7)
C5 0.0424(9) 0.0435(8) 0.0445(9) -0.0015(7) 0.0105(7) -0.0051(7)
C6 0.0502(9) 0.0379(7) 0.0398(8) 0.0019(6) 0.0104(7) -0.0013(7)
C7 0.0466(9) 0.0454(8) 0.0349(8) 0.0019(7) 0.0100(6) -0.0035(7)
C8 0.0624(12) 0.0812(14) 0.0526(12) -0.0208(10) 0.0023(9) 0.0046(11)
C9 0.0430(9) 0.0568(10) 0.0339(8) -0.0043(7) 0.0040(6) -0.0023(7)
C10 0.0557(11) 0.0640(11) 0.0592(12) 0.0043(9) 0.0052(9) 0.0048(9)
C11 0.0754(16) 0.0773(14) 0.0718(15) -0.0097(12) -0.0115(12) 0.0248(12)
C12 0.0538(13) 0.132(2) 0.0598(14) -0.0355(15) -0.0056(11) 0.0272(15)
C13 0.0429(11) 0.139(2) 0.0552(12) -0.0191(15) 0.0109(9) -0.0090(13)
C14 0.0495(11) 0.0835(14) 0.0462(10) -0.0030(9) 0.0088(8) -0.0108(10)
C15 0.0644(13) 0.0815(14) 0.0431(10) 0.0177(10) 0.0060(9) -0.0135(11)
C16 0.0506(11) 0.0798(13) 0.0460(10) -0.0034(9) 0.0004(8) -0.0064(9)

loop_
_atom_type_symbol
_atom_type_description
_atom_type_scat_dispersion_real
_atom_type_scat_dispersion_imag
_atom_type_scat_source
C C 0.0033 0.0016 'International Tables Vol C Tables 4.2.6.8 and 6.1.1.4'
H H 0.0000 0.0000 'International Tables Vol C Tables 4.2.6.8 and 6.1.1.4'
N N 0.0061 0.0033 'International Tables Vol C Tables 4.2.6.8 and 6.1.1.4'
O O 0.0106 0.0060 'International Tables Vol C Tables 4.2.6.8 and 6.1.1.4'

loop_
_geom_angle_atom_site_label_1
_geom_angle_atom_site_label_2
_geom_angle_atom_site_label_3
_geom_angle
_geom_angle_site_symmetry_1
_geom_angle_site_symmetry_3
_geom_angle_publ_flag
O2 N1 O1 123.17(16) . . ?
O2 N1 C1 118.07(14) . . ?
O1 N1 C1 118.72(14) . . ?
C6 C1 C2 109.89(13) . . ?
C6 C1 C7 113.67(13) . . ?
C2 C1 C7 110.85(13) . . ?
C6 C1 N1 106.80(13) . . ?
C2 C1 N1 109.21(13) . . ?
C7 C1 N1 106.21(12) . . ?
C1 C2 C3 114.43(13) . . ?
C15 C3 C2 110.14(14) . . ?
C15 C3 C4 109.83(15) . . ?
C2 C3 C4 112.48(13) . . ?
O3 C4 C5 106.12(14) . . ?
O3 C4 C16 110.86(14) . . ?
C5 C4 C16 110.07(14) . . ?
O3 C4 C3 109.52(13) . . ?
C5 C4 C3 108.46(13) . . ?
C16 C4 C3 111.62(15) . . ?
C4 C5 C6 113.33(14) . . ?
C5 C6 C1 111.66(13) . . ?
C8 C7 C9 119.59(16) . . ?
C8 C7 C1 123.50(16) . . ?
C9 C7 C1 116.88(13) . . ?
C10 C9 C14 118.08(18) . . ?
C10 C9 C7 120.82(16) . . ?
C14 C9 C7 121.00(17) . . ?
C11 C10 C9 120.7(2) . . ?
C12 C11 C10 120.5(2) . . ?
C11 C12 C13 119.7(2) . . ?
C12 C13 C14 120.5(2) . . ?
C13 C14 C9 120.5(2) . . ?
O4 C15 C3 126.39(19) . . ?

loop_
_geom_bond_atom_site_label_1
_geom_bond_atom_site_label_2
_geom_bond_distance
_geom_bond_site_symmetry_2
_geom_bond_publ_flag
O1 N1 1.213(2) . ?
O2 N1 1.2109(19) . ?
O3 C4 1.433(2) . ?
O4 C15 1.175(3) . ?
N1 C1 1.549(2) . ?
C1 C6 1.532(2) . ?
C1 C2 1.533(2) . ?
C1 C7 1.535(2) . ?
C2 C3 1.533(2) . ?
C3 C15 1.510(2) . ?
C3 C4 1.559(2) . ?
C4 C5 1.516(2) . ?
C4 C16 1.530(2) . ?
C5 C6 1.524(2) . ?
C7 C8 1.323(3) . ?
C7 C9 1.499(2) . ?
C9 C10 1.387(3) . ?
C9 C14 1.387(3) . ?
C10 C11 1.387(3) . ?
C11 C12 1.361(4) . ?
C12 C13 1.371(4) . ?
C13 C14 1.387(3) . ?
